data_7021317
loop_
_publ_author_name
'Xiao, Jie'
'Deng, Liang'

_publ_section_title
;
 Iron-mediated C-H bond amination by organic azides on a tripodal
 bis(anilido)iminophosphorane platform.
;
_journal_issue 16
_journal_name_full 'Dalton transactions (Cambridge, England : 2003)'
_journal_page_first 5607
_journal_page_last 5610
_journal_paper_doi 10.1039/c3dt50518a
_journal_volume 42
_journal_year 2013
_chemical_formula_sum 'C50 H58 Fe N3 O P'
_chemical_formula_weight 803.81
_chemical_name_systematic
;
?
;
_space_group_IT_number 14
_symmetry_cell_setting monoclinic
_symmetry_space_group_name_Hall '-P 2yn'
_symmetry_space_group_name_H-M 'P 1 21/n 1'
_atom_sites_solution_hydrogens geom
_atom_sites_solution_primary direct
_atom_sites_solution_secondary difmap
_audit_creation_method SHELXL-97
_cell_angle_alpha 90.00
_cell_angle_beta 96.057(3)
_cell_angle_gamma 90.00
_cell_formula_units_Z 4
_cell_length_a 9.7956(16)
_cell_length_b 17.045(3)
_cell_length_c 24.724(4)
_cell_measurement_reflns_used 3993
_cell_measurement_temperature 143(2)
_cell_measurement_theta_max 29.13
_cell_measurement_theta_min 2.39
_cell_volume 4105.0(12)
_computing_cell_refinement 'Bruker SAINT'
_computing_data_collection 'Bruker APEX2'
_computing_data_reduction 'Bruker SAINT'
_computing_molecular_graphics 'Bruker SHELXTL'
_computing_publication_material 'Bruker SHELXTL'
_computing_structure_refinement 'SHELXL-97 (Sheldrick, 2008)'
_computing_structure_solution 'SHELXS-97 (Sheldrick, 2008)'
_diffrn_ambient_temperature 143(2)
_diffrn_measured_fraction_theta_full 0.991
_diffrn_measured_fraction_theta_max 0.991
_diffrn_measurement_device_type 'Bruker APEX-II CCD'
_diffrn_measurement_method '\f and \w scans'
_diffrn_radiation_monochromator graphite
_diffrn_radiation_source 'fine-focus sealed tube'
_diffrn_radiation_type MoK\a
_diffrn_radiation_wavelength 0.71073
_diffrn_reflns_av_R_equivalents 0.1035
_diffrn_reflns_av_sigmaI/netI 0.1164
_diffrn_reflns_limit_h_max 13
_diffrn_reflns_limit_h_min -14
_diffrn_reflns_limit_k_max 23
_diffrn_reflns_limit_k_min -24
_diffrn_reflns_limit_l_max 35
_diffrn_reflns_limit_l_min -35
_diffrn_reflns_number 40216
_diffrn_reflns_theta_full 30.68
_diffrn_reflns_theta_max 30.68
_diffrn_reflns_theta_min 2.04
_exptl_absorpt_coefficient_mu 0.448
_exptl_absorpt_correction_T_max 0.9823
_exptl_absorpt_correction_T_min 0.9157
_exptl_absorpt_correction_type multi-scan
_exptl_absorpt_process_details sadabs
_exptl_crystal_colour yellow
_exptl_crystal_density_diffrn 1.301
_exptl_crystal_density_method 'not measured'
_exptl_crystal_description plate
_exptl_crystal_F_000 1712
_exptl_crystal_size_max 0.20
_exptl_crystal_size_mid 0.18
_exptl_crystal_size_min 0.04
_refine_diff_density_max 0.711
_refine_diff_density_min -0.729
_refine_diff_density_rms 0.086
_refine_ls_extinction_method none
_refine_ls_goodness_of_fit_ref 0.962
_refine_ls_hydrogen_treatment constr
_refine_ls_matrix_type full
_refine_ls_number_parameters 511
_refine_ls_number_reflns 12601
_refine_ls_number_restraints 0
_refine_ls_restrained_S_all 0.962
_refine_ls_R_factor_all 0.1116
_refine_ls_R_factor_gt 0.0559
_refine_ls_shift/su_max 0.011
_refine_ls_shift/su_mean 0.000
_refine_ls_structure_factor_coef Fsqd
_refine_ls_weighting_details 'calc w=1/[\s^2^(Fo^2^)+(0.0611P)^2^+0.0000P] where P=(Fo^2^+2Fc^2^)/3'
_refine_ls_weighting_scheme calc
_refine_ls_wR_factor_gt 0.1256
_refine_ls_wR_factor_ref 0.1489
_reflns_number_gt 7560
_reflns_number_total 12601
_reflns_threshold_expression >2sigma(I)
_cod_data_source_file c3dt50518a.txt
_cod_data_source_block 2
_cod_depositor_comments
;
The following automatic conversions were performed:

'_symmetry_cell_setting' value 'Monoclinic' changed to 'monoclinic'
according to /home/saulius/struct/CIF-dictionaries/cif_core.dic
dictionary named 'cif_core.dic' version 2.4.2 from 2011-04-26.

Automatic conversion script
Id: cif_fix_values 1891 2012-01-12 08:04:46Z andrius 
;
_cod_original_cell_volume 4104.9(11)
_cod_original_sg_symbol_H-M P2(1)/n
_cod_database_code 7021317

loop_
_symmetry_equiv_pos_as_xyz
'x, y, z'
'-x+1/2, y+1/2, -z+1/2'
'-x, -y, -z'
'x-1/2, -y-1/2, z-1/2'

loop_
_atom_site_label
_atom_site_type_symbol
_atom_site_fract_x
_atom_site_fract_y
_atom_site_fract_z
_atom_site_U_iso_or_equiv
_atom_site_adp_type
_atom_site_occupancy
_atom_site_symmetry_multiplicity
_atom_site_calc_flag
_atom_site_refinement_flags
Fe1 Fe 0.21401(4) 0.717463(19) 0.174868(13) 0.01528(9) Uani 1 1 d .
N1 N 0.1267(2) 0.82411(11) 0.16465(8) 0.0179(4) Uani 1 1 d .
N2 N 0.1293(2) 0.61871(11) 0.14440(8) 0.0179(4) Uani 1 1 d .
N3 N 0.1765(2) 0.69804(11) 0.25230(8) 0.0166(4) Uani 1 1 d .
O1 O 0.37585(18) 0.72917(10) 0.12214(7) 0.0237(4) Uani 1 1 d .
P1 P 0.01212(6) 0.70713(3) 0.24619(2) 0.01432(13) Uani 1 1 d .
C1 C 0.0176(3) 0.85048(13) 0.18980(9) 0.0175(5) Uani 1 1 d .
C2 C -0.0351(3) 0.92773(14) 0.18108(10) 0.0225(5) Uani 1 1 d .
H2 H 0.0133 0.9633 0.1605 0.027 Uiso 1 1 calc R
C3 C -0.1523(3) 0.95298(15) 0.20105(10) 0.0260(6) Uani 1 1 d .
H3 H -0.1823 1.0055 0.1945 0.031 Uiso 1 1 calc R
C4 C -0.2285(3) 0.90313(15) 0.23084(10) 0.0244(6) Uani 1 1 d .
H4 H -0.3133 0.9195 0.2425 0.029 Uiso 1 1 calc R
C5 C -0.1769(3) 0.82904(14) 0.24284(10) 0.0196(5) Uani 1 1 d .
H5 H -0.2271 0.7946 0.2636 0.024 Uiso 1 1 calc R
C6 C -0.0529(3) 0.80273(13) 0.22549(9) 0.0171(5) Uani 1 1 d .
C7 C -0.0644(2) 0.63427(13) 0.19890(9) 0.0159(5) Uani 1 1 d .
C8 C -0.2012(3) 0.61551(15) 0.20489(10) 0.0208(5) Uani 1 1 d .
H8 H -0.2490 0.6460 0.2289 0.025 Uiso 1 1 calc R
C9 C -0.2695(3) 0.55397(15) 0.17698(10) 0.0236(5) Uani 1 1 d .
H9 H -0.3629 0.5430 0.1811 0.028 Uiso 1 1 calc R
C10 C -0.1970(3) 0.50908(15) 0.14296(11) 0.0253(6) Uani 1 1 d .
H10 H -0.2397 0.4646 0.1253 0.030 Uiso 1 1 calc R
C11 C -0.0645(3) 0.52766(15) 0.13423(10) 0.0238(5) Uani 1 1 d .
H11 H -0.0179 0.4950 0.1110 0.029 Uiso 1 1 calc R
C12 C 0.0059(3) 0.59431(13) 0.15877(9) 0.0177(5) Uani 1 1 d .
C13 C 0.1974(3) 0.56729(14) 0.10965(10) 0.0189(5) Uani 1 1 d .
C14 C 0.1679(3) 0.56987(16) 0.05310(10) 0.0254(6) Uani 1 1 d .
C15 C 0.2350(3) 0.51833(17) 0.02100(11) 0.0327(7) Uani 1 1 d .
H15 H 0.2122 0.5193 -0.0173 0.039 Uiso 1 1 calc R
C16 C 0.3333(3) 0.46601(16) 0.04274(12) 0.0325(7) Uani 1 1 d .
C17 C 0.3637(3) 0.46582(15) 0.09901(11) 0.0269(6) Uani 1 1 d .
H17 H 0.4324 0.4311 0.1149 0.032 Uiso 1 1 calc R
C18 C 0.2965(3) 0.51487(14) 0.13289(10) 0.0214(5) Uani 1 1 d .
C19 C 0.3272(3) 0.50909(16) 0.19383(11) 0.0318(7) Uani 1 1 d .
H19A H 0.3839 0.4626 0.2030 0.048 Uiso 1 1 calc R
H19B H 0.2410 0.5047 0.2104 0.048 Uiso 1 1 calc R
H19C H 0.3767 0.5562 0.2076 0.048 Uiso 1 1 calc R
C20 C 0.4008(4) 0.40952(19) 0.00712(15) 0.0504(9) Uani 1 1 d .
H20A H 0.3893 0.4283 -0.0305 0.076 Uiso 1 1 calc R
H20B H 0.3582 0.3577 0.0090 0.076 Uiso 1 1 calc R
H20C H 0.4989 0.4057 0.0197 0.076 Uiso 1 1 calc R
C21 C 0.0606(4) 0.62593(19) 0.02674(11) 0.0378(7) Uani 1 1 d .
H21A H 0.0469 0.6160 -0.0125 0.057 Uiso 1 1 calc R
H21B H 0.0916 0.6801 0.0333 0.057 Uiso 1 1 calc R
H21C H -0.0262 0.6179 0.0424 0.057 Uiso 1 1 calc R
C22 C -0.0578(2) 0.68801(14) 0.31068(9) 0.0177(5) Uani 1 1 d .
C23 C -0.0678(3) 0.74764(15) 0.34933(10) 0.0210(5) Uani 1 1 d .
H23 H -0.0525 0.8007 0.3400 0.025 Uiso 1 1 calc R
C24 C -0.1003(3) 0.72910(17) 0.40139(10) 0.0269(6) Uani 1 1 d .
H24 H -0.1061 0.7697 0.4274 0.032 Uiso 1 1 calc R
C25 C -0.1241(3) 0.65227(17) 0.41565(10) 0.0284(6) Uani 1 1 d .
H25 H -0.1449 0.6400 0.4514 0.034 Uiso 1 1 calc R
C26 C -0.1174(3) 0.59321(16) 0.37747(10) 0.0254(6) Uani 1 1 d .
H26 H -0.1360 0.5405 0.3868 0.030 Uiso 1 1 calc R
C27 C -0.0836(3) 0.61071(14) 0.32563(10) 0.0194(5) Uani 1 1 d .
H27 H -0.0780 0.5696 0.3000 0.023 Uiso 1 1 calc R
C28 C 0.1642(3) 0.87215(13) 0.12140(9) 0.0183(5) Uani 1 1 d .
C29 C 0.2833(3) 0.91749(14) 0.12762(10) 0.0208(5) Uani 1 1 d .
C30 C 0.3157(3) 0.96374(15) 0.08430(11) 0.0254(6) Uani 1 1 d .
H30 H 0.3966 0.9949 0.0887 0.030 Uiso 1 1 calc R
C31 C 0.2341(3) 0.96580(15) 0.03503(10) 0.0262(6) Uani 1 1 d .
C32 C 0.1162(3) 0.91991(16) 0.02922(10) 0.0268(6) Uani 1 1 d .
H32 H 0.0595 0.9206 -0.0044 0.032 Uiso 1 1 calc R
C33 C 0.0790(3) 0.87285(15) 0.07140(10) 0.0218(5) Uani 1 1 d .
C34 C -0.0503(3) 0.82480(17) 0.06481(11) 0.0298(6) Uani 1 1 d .
H34A H -0.1210 0.8506 0.0837 0.045 Uiso 1 1 calc R
H34B H -0.0316 0.7725 0.0804 0.045 Uiso 1 1 calc R
H34C H -0.0825 0.8199 0.0261 0.045 Uiso 1 1 calc R
C35 C 0.2722(4) 1.01905(17) -0.01002(12) 0.0374(7) Uani 1 1 d .
H35A H 0.2678 1.0739 0.0016 0.056 Uiso 1 1 calc R
H35B H 0.2078 1.0109 -0.0426 0.056 Uiso 1 1 calc R
H35C H 0.3656 1.0069 -0.0182 0.056 Uiso 1 1 calc R
C36 C 0.3742(3) 0.91783(17) 0.18089(11) 0.0315(7) Uani 1 1 d .
H36A H 0.3230 0.9389 0.2096 0.047 Uiso 1 1 calc R
H36B H 0.4550 0.9507 0.1774 0.047 Uiso 1 1 calc R
H36C H 0.4037 0.8641 0.1902 0.047 Uiso 1 1 calc R
C37 C 0.2769(2) 0.71397(13) 0.30044(9) 0.0144(4) Uani 1 1 d .
C38 C 0.2646(3) 0.65429(14) 0.34651(9) 0.0187(5) Uani 1 1 d .
H38A H 0.1729 0.6588 0.3596 0.022 Uiso 1 1 calc R
H38B H 0.2741 0.6004 0.3324 0.022 Uiso 1 1 calc R
C39 C 0.3757(3) 0.66899(16) 0.39372(10) 0.0240(6) Uani 1 1 d .
H39 H 0.3642 0.6308 0.4236 0.029 Uiso 1 1 calc R
C40 C 0.5182(3) 0.65854(16) 0.37441(11) 0.0249(6) Uani 1 1 d .
H40A H 0.5285 0.6043 0.3610 0.030 Uiso 1 1 calc R
H40B H 0.5901 0.6677 0.4050 0.030 Uiso 1 1 calc R
C41 C 0.5345(3) 0.71745(15) 0.32853(10) 0.0214(5) Uani 1 1 d .
H41 H 0.6264 0.7104 0.3150 0.026 Uiso 1 1 calc R
C42 C 0.4211(3) 0.70383(15) 0.28168(9) 0.0197(5) Uani 1 1 d .
H42A H 0.4298 0.6502 0.2671 0.024 Uiso 1 1 calc R
H42B H 0.4327 0.7415 0.2520 0.024 Uiso 1 1 calc R
C43 C 0.2687(3) 0.79794(14) 0.32240(10) 0.0208(5) Uani 1 1 d .
H43A H 0.2805 0.8359 0.2929 0.025 Uiso 1 1 calc R
H43B H 0.1771 0.8067 0.3349 0.025 Uiso 1 1 calc R
C44 C 0.3800(3) 0.81172(15) 0.36983(11) 0.0255(6) Uani 1 1 d .
H44 H 0.3717 0.8662 0.3840 0.031 Uiso 1 1 calc R
C45 C 0.5221(3) 0.80095(16) 0.35016(11) 0.0274(6) Uani 1 1 d .
H45A H 0.5348 0.8393 0.3210 0.033 Uiso 1 1 calc R
H45B H 0.5943 0.8103 0.3806 0.033 Uiso 1 1 calc R
C46 C 0.3619(3) 0.75283(17) 0.41507(11) 0.0297(6) Uani 1 1 d .
H46A H 0.2704 0.7597 0.4280 0.036 Uiso 1 1 calc R
H46B H 0.4325 0.7622 0.4461 0.036 Uiso 1 1 calc R
C47 C 0.5088(3) 0.6946(2) 0.13639(13) 0.0443(9) Uani 1 1 d .
H47A H 0.5090 0.6392 0.1242 0.053 Uiso 1 1 calc R
H47B H 0.5328 0.6960 0.1763 0.053 Uiso 1 1 calc R
C48 C 0.6102(3) 0.74162(19) 0.10846(12) 0.0336(7) Uani 1 1 d .
H48A H 0.6800 0.7073 0.0945 0.040 Uiso 1 1 calc R
H48B H 0.6569 0.7809 0.1334 0.040 Uiso 1 1 calc R
C49 C 0.5207(3) 0.78155(17) 0.06162(12) 0.0322(6) Uani 1 1 d .
H49A H 0.5208 0.8392 0.0664 0.039 Uiso 1 1 calc R
H49B H 0.5539 0.7690 0.0262 0.039 Uiso 1 1 calc R
C50 C 0.3781(3) 0.74791(18) 0.06501(11) 0.0294(6) Uani 1 1 d .
H50A H 0.3064 0.7869 0.0530 0.035 Uiso 1 1 calc R
H50B H 0.3634 0.7003 0.0422 0.035 Uiso 1 1 calc R

loop_
_atom_site_aniso_label
_atom_site_aniso_U_11
_atom_site_aniso_U_22
_atom_site_aniso_U_33
_atom_site_aniso_U_23
_atom_site_aniso_U_13
_atom_site_aniso_U_12
Fe1 0.01694(17) 0.01474(16) 0.01406(16) 0.00104(13) 0.00118(12) 0.00159(13)
N1 0.0236(11) 0.0141(9) 0.0160(9) 0.0021(7) 0.0019(8) 0.0031(8)
N2 0.0190(11) 0.0181(10) 0.0167(9) -0.0022(8) 0.0028(8) 0.0005(8)
N3 0.0142(10) 0.0208(10) 0.0143(9) 0.0000(8) -0.0006(8) 0.0020(8)
O1 0.0199(9) 0.0299(10) 0.0218(9) 0.0055(7) 0.0038(7) 0.0066(8)
P1 0.0150(3) 0.0153(3) 0.0125(3) 0.0001(2) 0.0003(2) 0.0006(2)
C1 0.0216(13) 0.0162(11) 0.0139(10) 0.0002(9) -0.0021(9) 0.0027(9)
C2 0.0306(15) 0.0186(12) 0.0186(12) 0.0028(9) 0.0040(11) 0.0084(10)
C3 0.0336(16) 0.0195(12) 0.0247(13) 0.0011(10) 0.0020(12) 0.0095(11)
C4 0.0227(14) 0.0275(13) 0.0224(12) -0.0007(10) 0.0005(11) 0.0093(11)
C5 0.0187(12) 0.0213(12) 0.0187(11) -0.0011(9) 0.0017(10) 0.0027(10)
C6 0.0188(12) 0.0161(11) 0.0158(11) -0.0011(9) -0.0007(9) 0.0022(9)
C7 0.0164(12) 0.0154(11) 0.0152(10) 0.0014(8) -0.0011(9) 0.0008(9)
C8 0.0203(13) 0.0240(12) 0.0174(11) 0.0022(9) -0.0002(10) 0.0016(10)
C9 0.0196(13) 0.0256(13) 0.0248(13) 0.0022(11) -0.0014(10) -0.0017(10)
C10 0.0290(15) 0.0199(12) 0.0261(13) -0.0033(10) -0.0018(11) -0.0045(11)
C11 0.0290(15) 0.0190(12) 0.0235(13) -0.0032(10) 0.0027(11) -0.0003(10)
C12 0.0210(13) 0.0161(11) 0.0154(11) 0.0012(9) -0.0005(9) 0.0016(9)
C13 0.0224(13) 0.0161(11) 0.0188(11) -0.0014(9) 0.0043(10) 0.0000(9)
C14 0.0323(15) 0.0262(13) 0.0176(12) -0.0017(10) 0.0025(11) 0.0013(11)
C15 0.0482(19) 0.0307(15) 0.0199(13) -0.0050(11) 0.0068(13) 0.0003(13)
C16 0.0443(18) 0.0222(13) 0.0338(15) -0.0046(11) 0.0175(14) 0.0009(12)
C17 0.0291(15) 0.0169(12) 0.0360(15) 0.0013(11) 0.0100(12) 0.0041(11)
C18 0.0243(14) 0.0162(11) 0.0241(12) 0.0005(9) 0.0042(11) -0.0007(10)
C19 0.0428(18) 0.0253(14) 0.0260(14) 0.0034(11) -0.0024(13) 0.0060(12)
C20 0.074(3) 0.0325(17) 0.050(2) -0.0090(15) 0.0322(19) 0.0078(17)
C21 0.050(2) 0.0404(17) 0.0208(14) 0.0010(12) -0.0063(13) 0.0089(15)
C22 0.0168(12) 0.0210(11) 0.0153(11) 0.0012(9) 0.0015(9) 0.0010(9)
C23 0.0194(13) 0.0244(12) 0.0187(12) 0.0001(10) 0.0003(10) -0.0009(10)
C24 0.0238(14) 0.0401(16) 0.0162(12) -0.0048(11) -0.0003(10) -0.0014(12)
C25 0.0257(14) 0.0440(16) 0.0155(12) 0.0038(11) 0.0024(10) -0.0025(12)
C26 0.0243(14) 0.0295(14) 0.0220(13) 0.0063(11) 0.0008(11) -0.0039(11)
C27 0.0174(12) 0.0207(12) 0.0193(11) 0.0013(9) -0.0012(10) -0.0004(9)
C28 0.0245(13) 0.0145(11) 0.0162(11) 0.0014(9) 0.0036(10) 0.0050(9)
C29 0.0241(13) 0.0182(12) 0.0204(12) 0.0005(9) 0.0032(10) 0.0019(10)
C30 0.0287(15) 0.0200(12) 0.0284(14) 0.0054(10) 0.0078(12) -0.0010(11)
C31 0.0368(16) 0.0226(13) 0.0212(12) 0.0056(10) 0.0117(12) 0.0116(12)
C32 0.0380(17) 0.0281(14) 0.0141(11) 0.0002(10) 0.0012(11) 0.0117(12)
C33 0.0273(14) 0.0212(12) 0.0167(11) -0.0001(9) 0.0023(10) 0.0078(10)
C34 0.0331(16) 0.0300(14) 0.0243(13) -0.0030(11) -0.0065(12) -0.0004(12)
C35 0.058(2) 0.0292(15) 0.0280(15) 0.0112(12) 0.0175(14) 0.0107(14)
C36 0.0347(17) 0.0319(15) 0.0260(14) 0.0019(12) -0.0063(12) -0.0090(13)
C37 0.0146(11) 0.0148(10) 0.0131(10) 0.0002(9) -0.0020(8) -0.0011(9)
C38 0.0174(12) 0.0204(12) 0.0176(11) 0.0040(9) -0.0021(9) -0.0037(9)
C39 0.0238(14) 0.0309(14) 0.0159(11) 0.0077(10) -0.0046(10) -0.0049(11)
C40 0.0188(13) 0.0289(14) 0.0250(13) 0.0038(11) -0.0073(11) -0.0011(11)
C41 0.0143(12) 0.0247(12) 0.0244(12) 0.0013(10) -0.0013(10) -0.0030(10)
C42 0.0188(12) 0.0231(12) 0.0169(11) -0.0008(9) 0.0011(9) -0.0003(10)
C43 0.0205(13) 0.0163(11) 0.0251(12) -0.0024(10) 0.0002(10) -0.0005(9)
C44 0.0268(14) 0.0216(12) 0.0272(13) -0.0094(10) -0.0013(11) -0.0036(11)
C45 0.0240(14) 0.0253(13) 0.0318(14) -0.0004(11) -0.0018(12) -0.0073(11)
C46 0.0265(15) 0.0442(16) 0.0177(12) -0.0065(11) -0.0014(11) -0.0064(13)
C47 0.0264(16) 0.069(2) 0.0388(18) 0.0224(16) 0.0108(14) 0.0178(16)
C48 0.0249(15) 0.0477(18) 0.0284(15) -0.0006(13) 0.0034(12) -0.0017(13)
C49 0.0368(17) 0.0313(15) 0.0309(14) 0.0058(12) 0.0146(13) 0.0041(13)
C50 0.0285(15) 0.0389(16) 0.0212(13) 0.0008(11) 0.0047(11) 0.0066(12)

loop_
_atom_type_symbol
_atom_type_description
_atom_type_scat_dispersion_real
_atom_type_scat_dispersion_imag
_atom_type_scat_source
C C 0.0033 0.0016 'International Tables Vol C Tables 4.2.6.8 and 6.1.1.4'
H H 0.0000 0.0000 'International Tables Vol C Tables 4.2.6.8 and 6.1.1.4'
N N 0.0061 0.0033 'International Tables Vol C Tables 4.2.6.8 and 6.1.1.4'
P P 0.1023 0.0942 'International Tables Vol C Tables 4.2.6.8 and 6.1.1.4'
Fe Fe 0.3463 0.8444 'International Tables Vol C Tables 4.2.6.8 and 6.1.1.4'
O O 0.0106 0.0060 'International Tables Vol C Tables 4.2.6.8 and 6.1.1.4'

loop_
_geom_angle_atom_site_label_1
_geom_angle_atom_site_label_2
_geom_angle_atom_site_label_3
_geom_angle
N2 Fe1 N1 124.18(8)
N2 Fe1 N3 96.33(8)
N1 Fe1 N3 98.61(8)
N2 Fe1 O1 98.77(8)
N1 Fe1 O1 99.77(8)
N3 Fe1 O1 143.70(7)
N2 Fe1 P1 83.73(6)
N1 Fe1 P1 79.41(6)
N3 Fe1 P1 34.57(6)
O1 Fe1 P1 177.35(5)
C1 N1 C28 115.35(19)
C1 N1 Fe1 125.57(16)
C28 N1 Fe1 118.21(15)
C12 N2 C13 116.8(2)
C12 N2 Fe1 120.41(16)
C13 N2 Fe1 122.71(16)
C37 N3 P1 128.97(16)
C37 N3 Fe1 123.98(15)
P1 N3 Fe1 100.14(10)
C47 O1 C50 102.8(2)
C47 O1 Fe1 121.06(16)
C50 O1 Fe1 133.94(16)
N3 P1 C6 115.70(11)
N3 P1 C7 109.67(11)
C6 P1 C7 109.04(11)
N3 P1 C22 111.34(11)
C6 P1 C22 104.75(11)
C7 P1 C22 105.81(11)
N3 P1 Fe1 45.29(7)
C6 P1 Fe1 90.94(8)
C7 P1 Fe1 84.74(8)
C22 P1 Fe1 156.53(8)
N1 C1 C2 121.6(2)
N1 C1 C6 123.0(2)
C2 C1 C6 115.4(2)
C3 C2 C1 122.8(2)
C3 C2 H2 118.6
C1 C2 H2 118.6
C2 C3 C4 121.1(2)
C2 C3 H3 119.4
C4 C3 H3 119.4
C5 C4 C3 117.8(2)
C5 C4 H4 121.1
C3 C4 H4 121.1
C4 C5 C6 122.4(2)
C4 C5 H5 118.8
C6 C5 H5 118.8
C5 C6 C1 119.8(2)
C5 C6 P1 119.54(18)
C1 C6 P1 120.65(18)
C8 C7 C12 119.9(2)
C8 C7 P1 115.06(18)
C12 C7 P1 125.02(18)
C9 C8 C7 122.4(2)
C9 C8 H8 118.8
C7 C8 H8 118.8
C10 C9 C8 117.9(2)
C10 C9 H9 121.0
C8 C9 H9 121.0
C11 C10 C9 121.4(2)
C11 C10 H10 119.3
C9 C10 H10 119.3
C10 C11 C12 122.5(2)
C10 C11 H11 118.8
C12 C11 H11 118.8
N2 C12 C11 122.2(2)
N2 C12 C7 122.6(2)
C11 C12 C7 115.1(2)
C18 C13 C14 119.5(2)
C18 C13 N2 119.3(2)
C14 C13 N2 121.2(2)
C15 C14 C13 119.3(2)
C15 C14 C21 120.0(2)
C13 C14 C21 120.7(2)
C16 C15 C14 122.5(3)
C16 C15 H15 118.8
C14 C15 H15 118.8
C15 C16 C17 117.2(3)
C15 C16 C20 121.2(3)
C17 C16 C20 121.6(3)
C16 C17 C18 122.3(3)
C16 C17 H17 118.9
C18 C17 H17 118.9
C17 C18 C13 119.1(2)
C17 C18 C19 120.2(2)
C13 C18 C19 120.6(2)
C18 C19 H19A 109.5
C18 C19 H19B 109.5
H19A C19 H19B 109.5
C18 C19 H19C 109.5
H19A C19 H19C 109.5
H19B C19 H19C 109.5
C16 C20 H20A 109.5
C16 C20 H20B 109.5
H20A C20 H20B 109.5
C16 C20 H20C 109.5
H20A C20 H20C 109.5
H20B C20 H20C 109.5
C14 C21 H21A 109.5
C14 C21 H21B 109.5
H21A C21 H21B 109.5
C14 C21 H21C 109.5
H21A C21 H21C 109.5
H21B C21 H21C 109.5
C27 C22 C23 118.3(2)
C27 C22 P1 119.53(18)
C23 C22 P1 121.54(19)
C24 C23 C22 120.2(2)
C24 C23 H23 119.9
C22 C23 H23 119.9
C25 C24 C23 120.8(2)
C25 C24 H24 119.6
C23 C24 H24 119.6
C24 C25 C26 119.5(2)
C24 C25 H25 120.2
C26 C25 H25 120.2
C25 C26 C27 120.3(3)
C25 C26 H26 119.8
C27 C26 H26 119.8
C26 C27 C22 120.9(2)
C26 C27 H27 119.6
C22 C27 H27 119.6
C29 C28 C33 120.1(2)
C29 C28 N1 121.0(2)
C33 C28 N1 119.0(2)
C28 C29 C30 119.0(2)
C28 C29 C36 120.5(2)
C30 C29 C36 120.4(2)
C31 C30 C29 122.2(3)
C31 C30 H30 118.9
C29 C30 H30 118.9
C30 C31 C32 118.2(2)
C30 C31 C35 119.9(3)
C32 C31 C35 121.9(3)
C31 C32 C33 121.8(2)
C31 C32 H32 119.1
C33 C32 H32 119.1
C32 C33 C28 118.7(3)
C32 C33 C34 121.1(2)
C28 C33 C34 120.2(2)
C33 C34 H34A 109.5
C33 C34 H34B 109.5
H34A C34 H34B 109.5
C33 C34 H34C 109.5
H34A C34 H34C 109.5
H34B C34 H34C 109.5
C31 C35 H35A 109.5
C31 C35 H35B 109.5
H35A C35 H35B 109.5
C31 C35 H35C 109.5
H35A C35 H35C 109.5
H35B C35 H35C 109.5
C29 C36 H36A 109.5
C29 C36 H36B 109.5
H36A C36 H36B 109.5
C29 C36 H36C 109.5
H36A C36 H36C 109.5
H36B C36 H36C 109.5
N3 C37 C43 113.45(18)
N3 C37 C38 111.98(18)
C43 C37 C38 110.04(19)
N3 C37 C42 106.76(18)
C43 C37 C42 107.15(19)
C38 C37 C42 107.09(19)
C39 C38 C37 110.54(19)
C39 C38 H38A 109.5
C37 C38 H38A 109.5
C39 C38 H38B 109.5
C37 C38 H38B 109.5
H38A C38 H38B 108.1
C38 C39 C40 109.9(2)
C38 C39 C46 109.5(2)
C40 C39 C46 109.3(2)
C38 C39 H39 109.3
C40 C39 H39 109.3
C46 C39 H39 109.3
C39 C40 C41 108.8(2)
C39 C40 H40A 109.9
C41 C40 H40A 109.9
C39 C40 H40B 109.9
C41 C40 H40B 109.9
H40A C40 H40B 108.3
C45 C41 C42 109.1(2)
C45 C41 C40 109.4(2)
C42 C41 C40 109.6(2)
C45 C41 H41 109.6
C42 C41 H41 109.6
C40 C41 H41 109.6
C41 C42 C37 111.6(2)
C41 C42 H42A 109.3
C37 C42 H42A 109.3
C41 C42 H42B 109.3
C37 C42 H42B 109.3
H42A C42 H42B 108.0
C44 C43 C37 110.7(2)
C44 C43 H43A 109.5
C37 C43 H43A 109.5
C44 C43 H43B 109.5
C37 C43 H43B 109.5
H43A C43 H43B 108.1
C46 C44 C43 109.4(2)
C46 C44 C45 109.4(2)
C43 C44 C45 109.6(2)
C46 C44 H44 109.5
C43 C44 H44 109.5
C45 C44 H44 109.5
C41 C45 C44 109.3(2)
C41 C45 H45A 109.8
C44 C45 H45A 109.8
C41 C45 H45B 109.8
C44 C45 H45B 109.8
H45A C45 H45B 108.3
C44 C46 C39 109.8(2)
C44 C46 H46A 109.7
C39 C46 H46A 109.7
C44 C46 H46B 109.7
C39 C46 H46B 109.7
H46A C46 H46B 108.2
O1 C47 C48 107.1(2)
O1 C47 H47A 110.3
C48 C47 H47A 110.3
O1 C47 H47B 110.3
C48 C47 H47B 110.3
H47A C47 H47B 108.6
C47 C48 C49 103.4(2)
C47 C48 H48A 111.1
C49 C48 H48A 111.1
C47 C48 H48B 111.1
C49 C48 H48B 111.1
H48A C48 H48B 109.1
C50 C49 C48 104.2(2)
C50 C49 H49A 110.9
C48 C49 H49A 110.9
C50 C49 H49B 110.9
C48 C49 H49B 110.9
H49A C49 H49B 108.9
O1 C50 C49 104.2(2)
O1 C50 H50A 110.9
C49 C50 H50A 110.9
O1 C50 H50B 110.9
C49 C50 H50B 110.9
H50A C50 H50B 108.9

loop_
_geom_bond_atom_site_label_1
_geom_bond_atom_site_label_2
_geom_bond_distance
Fe1 N2 1.989(2)
Fe1 N1 2.014(2)
Fe1 N3 2.015(2)
Fe1 O1 2.1653(18)
Fe1 P1 2.7905(8)
N1 C1 1.368(3)
N1 C28 1.426(3)
N2 C12 1.361(3)
N2 C13 1.439(3)
N3 C37 1.487(3)
N3 P1 1.609(2)
O1 C47 1.439(3)
O1 C50 1.451(3)
P1 C6 1.804(2)
P1 C7 1.813(2)
P1 C22 1.830(2)
C1 C2 1.422(3)
C1 C6 1.431(3)
C2 C3 1.367(4)
C2 H2 0.9500
C3 C4 1.392(4)
C3 H3 0.9500
C4 C5 1.381(3)
C4 H4 0.9500
C5 C6 1.403(3)
C5 H5 0.9500
C7 C8 1.400(3)
C7 C12 1.438(3)
C8 C9 1.388(3)
C8 H8 0.9500
C9 C10 1.387(4)
C9 H9 0.9500
C10 C11 1.375(4)
C10 H10 0.9500
C11 C12 1.430(3)
C11 H11 0.9500
C13 C18 1.398(3)
C13 C14 1.398(3)
C14 C15 1.394(4)
C14 C21 1.516(4)
C15 C16 1.379(4)
C15 H15 0.9500
C16 C17 1.392(4)
C16 C20 1.504(4)
C17 C18 1.396(4)
C17 H17 0.9500
C18 C19 1.508(4)
C19 H19A 0.9800
C19 H19B 0.9800
C19 H19C 0.9800
C20 H20A 0.9800
C20 H20B 0.9800
C20 H20C 0.9800
C21 H21A 0.9800
C21 H21B 0.9800
C21 H21C 0.9800
C22 C27 1.399(3)
C22 C23 1.406(3)
C23 C24 1.394(3)
C23 H23 0.9500
C24 C25 1.382(4)
C24 H24 0.9500
C25 C26 1.386(4)
C25 H25 0.9500
C26 C27 1.389(3)
C26 H26 0.9500
C27 H27 0.9500
C28 C29 1.394(4)
C28 C33 1.417(3)
C29 C30 1.393(3)
C29 C36 1.510(4)
C30 C31 1.385(4)
C30 H30 0.9500
C31 C32 1.390(4)
C31 C35 1.514(4)
C32 C33 1.395(4)
C32 H32 0.9500
C33 C34 1.502(4)
C34 H34A 0.9800
C34 H34B 0.9800
C34 H34C 0.9800
C35 H35A 0.9800
C35 H35B 0.9800
C35 H35C 0.9800
C36 H36A 0.9800
C36 H36B 0.9800
C36 H36C 0.9800
C37 C43 1.536(3)
C37 C38 1.541(3)
C37 C42 1.542(3)
C38 C39 1.530(3)
C38 H38A 0.9900
C38 H38B 0.9900
C39 C40 1.533(4)
C39 C46 1.534(4)
C39 H39 1.0000
C40 C41 1.536(4)
C40 H40A 0.9900
C40 H40B 0.9900
C41 C45 1.530(4)
C41 C42 1.536(3)
C41 H41 1.0000
C42 H42A 0.9900
C42 H42B 0.9900
C43 C44 1.533(3)
C43 H43A 0.9900
C43 H43B 0.9900
C44 C46 1.527(4)
C44 C45 1.533(4)
C44 H44 1.0000
C45 H45A 0.9900
C45 H45B 0.9900
C46 H46A 0.9900
C46 H46B 0.9900
C47 C48 1.500(4)
C47 H47A 0.9900
C47 H47B 0.9900
C48 C49 1.536(4)
C48 H48A 0.9900
C48 H48B 0.9900
C49 C50 1.520(4)
C49 H49A 0.9900
C49 H49B 0.9900
C50 H50A 0.9900
C50 H50B 0.9900

loop_
_geom_torsion_atom_site_label_1
_geom_torsion_atom_site_label_2
_geom_torsion_atom_site_label_3
_geom_torsion_atom_site_label_4
_geom_torsion
N2 Fe1 N1 C1 73.5(2)
N3 Fe1 N1 C1 -30.2(2)
O1 Fe1 N1 C1 -178.80(18)
P1 Fe1 N1 C1 -1.36(18)
N2 Fe1 N1 C28 -95.25(19)
N3 Fe1 N1 C28 161.01(17)
O1 Fe1 N1 C28 12.45(18)
P1 Fe1 N1 C28 -170.11(18)
N1 Fe1 N2 C12 -60.3(2)
N3 Fe1 N2 C12 44.60(18)
O1 Fe1 N2 C12 -168.52(17)
P1 Fe1 N2 C12 12.34(17)
N1 Fe1 N2 C13 123.95(18)
N3 Fe1 N2 C13 -131.14(18)
O1 Fe1 N2 C13 15.75(19)
P1 Fe1 N2 C13 -163.40(18)
N2 Fe1 N3 C37 137.76(17)
N1 Fe1 N3 C37 -96.19(18)
O1 Fe1 N3 C37 23.6(2)
P1 Fe1 N3 C37 -153.0(2)
N2 Fe1 N3 P1 -69.24(10)
N1 Fe1 N3 P1 56.81(11)
O1 Fe1 N3 P1 176.55(9)
N2 Fe1 O1 C47 -89.8(2)
N1 Fe1 O1 C47 143.0(2)
N3 Fe1 O1 C47 23.6(3)
P1 Fe1 O1 C47 71.4(11)
N2 Fe1 O1 C50 70.3(2)
N1 Fe1 O1 C50 -56.8(2)
N3 Fe1 O1 C50 -176.2(2)
P1 Fe1 O1 C50 -128.4(10)
C37 N3 P1 C6 87.8(2)
Fe1 N3 P1 C6 -63.20(12)
C37 N3 P1 C7 -148.36(19)
Fe1 N3 P1 C7 60.61(12)
C37 N3 P1 C22 -31.6(2)
Fe1 N3 P1 C22 177.37(9)
C37 N3 P1 Fe1 151.0(2)
N2 Fe1 P1 N3 110.78(12)
N1 Fe1 P1 N3 -122.68(12)
O1 Fe1 P1 N3 -50.6(11)
N2 Fe1 P1 C6 -122.78(10)
N1 Fe1 P1 C6 3.77(9)
N3 Fe1 P1 C6 126.45(13)
O1 Fe1 P1 C6 75.9(11)
N2 Fe1 P1 C7 -13.74(9)
N1 Fe1 P1 C7 112.80(9)
N3 Fe1 P1 C7 -124.52(12)
O1 Fe1 P1 C7 -175.1(11)
N2 Fe1 P1 C22 104.6(2)
N1 Fe1 P1 C22 -128.8(2)
N3 Fe1 P1 C22 -6.2(2)
O1 Fe1 P1 C22 -56.8(11)
C28 N1 C1 C2 -12.6(3)
Fe1 N1 C1 C2 178.36(17)
C28 N1 C1 C6 166.1(2)
Fe1 N1 C1 C6 -2.9(3)
N1 C1 C2 C3 173.0(2)
C6 C1 C2 C3 -5.8(4)
C1 C2 C3 C4 -0.9(4)
C2 C3 C4 C5 4.5(4)
C3 C4 C5 C6 -0.9(4)
C4 C5 C6 C1 -6.1(4)
C4 C5 C6 P1 176.50(19)
N1 C1 C6 C5 -169.7(2)
C2 C1 C6 C5 9.1(3)
N1 C1 C6 P1 7.7(3)
C2 C1 C6 P1 -173.51(17)
N3 P1 C6 C5 -149.85(18)
C7 P1 C6 C5 86.0(2)
C22 P1 C6 C5 -26.9(2)
Fe1 P1 C6 C5 170.77(18)
N3 P1 C6 C1 32.8(2)
C7 P1 C6 C1 -91.4(2)
C22 P1 C6 C1 155.74(19)
Fe1 P1 C6 C1 -6.62(19)
N3 P1 C7 C8 156.92(17)
C6 P1 C7 C8 -75.5(2)
C22 P1 C7 C8 36.7(2)
Fe1 P1 C7 C8 -164.63(18)
N3 P1 C7 C12 -20.7(2)
C6 P1 C7 C12 106.9(2)
C22 P1 C7 C12 -140.9(2)
Fe1 P1 C7 C12 17.76(19)
C12 C7 C8 C9 6.3(4)
P1 C7 C8 C9 -171.43(19)
C7 C8 C9 C10 1.4(4)
C8 C9 C10 C11 -4.1(4)
C9 C10 C11 C12 -0.9(4)
C13 N2 C12 C11 -9.8(3)
Fe1 N2 C12 C11 174.26(18)
C13 N2 C12 C7 171.4(2)
Fe1 N2 C12 C7 -4.6(3)
C10 C11 C12 N2 -170.8(2)
C10 C11 C12 C7 8.1(4)
C8 C7 C12 N2 168.3(2)
P1 C7 C12 N2 -14.2(3)
C8 C7 C12 C11 -10.6(3)
P1 C7 C12 C11 166.89(18)
C12 N2 C13 C18 -95.5(3)
Fe1 N2 C13 C18 80.4(3)
C12 N2 C13 C14 85.6(3)
Fe1 N2 C13 C14 -98.5(3)
C18 C13 C14 C15 2.0(4)
N2 C13 C14 C15 -179.2(3)
C18 C13 C14 C21 179.8(3)
N2 C13 C14 C21 -1.4(4)
C13 C14 C15 C16 -2.1(5)
C21 C14 C15 C16 -179.9(3)
C14 C15 C16 C17 0.4(5)
C14 C15 C16 C20 178.2(3)
C15 C16 C17 C18 1.3(4)
C20 C16 C17 C18 -176.4(3)
C16 C17 C18 C13 -1.4(4)
C16 C17 C18 C19 176.4(3)
C14 C13 C18 C17 -0.3(4)
N2 C13 C18 C17 -179.1(2)
C14 C13 C18 C19 -178.1(2)
N2 C13 C18 C19 3.0(4)
N3 P1 C22 C27 -83.8(2)
C6 P1 C22 C27 150.47(19)
C7 P1 C22 C27 35.3(2)
Fe1 P1 C22 C27 -79.1(3)
N3 P1 C22 C23 86.9(2)
C6 P1 C22 C23 -38.9(2)
C7 P1 C22 C23 -154.1(2)
Fe1 P1 C22 C23 91.6(3)
C27 C22 C23 C24 1.2(4)
P1 C22 C23 C24 -169.6(2)
C22 C23 C24 C25 -0.5(4)
C23 C24 C25 C26 -0.9(4)
C24 C25 C26 C27 1.6(4)
C25 C26 C27 C22 -1.0(4)
C23 C22 C27 C26 -0.4(4)
P1 C22 C27 C26 170.5(2)
C1 N1 C28 C29 107.4(3)
Fe1 N1 C28 C29 -82.7(2)
C1 N1 C28 C33 -73.1(3)
Fe1 N1 C28 C33 96.8(2)
C33 C28 C29 C30 0.7(4)
N1 C28 C29 C30 -179.8(2)
C33 C28 C29 C36 179.4(2)
N1 C28 C29 C36 -1.1(4)
C28 C29 C30 C31 -0.5(4)
C36 C29 C30 C31 -179.2(3)
C29 C30 C31 C32 0.0(4)
C29 C30 C31 C35 178.1(3)
C30 C31 C32 C33 0.2(4)
C35 C31 C32 C33 -177.8(2)
C31 C32 C33 C28 0.0(4)
C31 C32 C33 C34 178.8(2)
C29 C28 C33 C32 -0.4(4)
N1 C28 C33 C32 -180.0(2)
C29 C28 C33 C34 -179.3(2)
N1 C28 C33 C34 1.2(3)
P1 N3 C37 C43 -56.3(3)
Fe1 N3 C37 C43 88.7(2)
P1 N3 C37 C38 69.0(3)
Fe1 N3 C37 C38 -146.05(17)
P1 N3 C37 C42 -174.05(17)
Fe1 N3 C37 C42 -29.1(2)
N3 C37 C38 C39 176.1(2)
C43 C37 C38 C39 -56.7(3)
C42 C37 C38 C39 59.4(3)
C37 C38 C39 C40 -61.7(3)
C37 C38 C39 C46 58.5(3)
C38 C39 C40 C41 59.9(3)
C46 C39 C40 C41 -60.3(3)
C39 C40 C41 C45 61.0(3)
C39 C40 C41 C42 -58.5(3)
C45 C41 C42 C37 -60.0(3)
C40 C41 C42 C37 59.7(3)
N3 C37 C42 C41 -178.98(19)
C43 C37 C42 C41 59.2(2)
C38 C37 C42 C41 -58.9(2)
N3 C37 C43 C44 -176.8(2)
C38 C37 C43 C44 56.9(3)
C42 C37 C43 C44 -59.2(3)
C37 C43 C44 C46 -58.9(3)
C37 C43 C44 C45 61.1(3)
C42 C41 C45 C44 59.0(3)
C40 C41 C45 C44 -60.8(3)
C46 C44 C45 C41 59.9(3)
C43 C44 C45 C41 -60.0(3)
C43 C44 C46 C39 60.5(3)
C45 C44 C46 C39 -59.6(3)
C38 C39 C46 C44 -60.5(3)
C40 C39 C46 C44 60.0(3)
C50 O1 C47 C48 40.4(3)
Fe1 O1 C47 C48 -154.15(19)
O1 C47 C48 C49 -21.7(3)
C47 C48 C49 C50 -4.3(3)
C47 O1 C50 C49 -42.3(3)
Fe1 O1 C50 C49 155.07(18)
C48 C49 C50 O1 28.5(3)
